data_4328247
loop_
_publ_author_name
'Subramaniam Kuppuswamy'
'Benjamin G. Cooper'
'Mark W. Bezpalko'
'Bruce M. Foxman'
'Tamara M. Powers'
'Christine M. Thomas'

_publ_section_title
;
 Synthesis and Structural Characterization of High Spin M/Cu (M = Mn, Fe)
 Heterobimetallic and Fe/Cu2 Trimetallic Phosphinoamides
;
_journal_name_full 'Inorganic Chemistry'
_journal_page_first 1866
_journal_page_last 1873
_journal_paper_doi 10.1021/ic202165z
_journal_volume 51
_journal_year 2012
_chemical_formula_moiety 'C60 H69 Cu1 Mn1 N4 P4'
_chemical_formula_sum 'C60 H69 Cu Mn N4 P4'
_chemical_formula_weight 1088.60
_space_group_IT_number 14
_symmetry_cell_setting monoclinic
_symmetry_space_group_name_Hall '-P 2ybc'
_symmetry_space_group_name_H-M 'P 1 21/c 1'
_atom_sites_solution_hydrogens difmap
_atom_sites_solution_primary direct
_audit_creation_date 11-07-26
_audit_creation_method CRYSTALS_ver_14.23
_cell_angle_alpha 90
_cell_angle_beta 95.635(2)
_cell_angle_gamma 90
_cell_formula_units_Z 4
_cell_length_a 13.1973(17)
_cell_length_b 14.5862(18)
_cell_length_c 28.475(4)
_cell_measurement_reflns_used 9446
_cell_measurement_temperature 120
_cell_measurement_theta_max 30
_cell_measurement_theta_min 4
_cell_volume 5454.9(12)
_computing_cell_refinement 'Apex2 (Bruker AXS, 2006)'
_computing_data_collection 'Apex2 (Bruker AXS, 2006)'
_computing_data_reduction 'Apex2 (Bruker AXS, 2006)'
_computing_molecular_graphics 'CAMERON (Watkin et al., 1996)'
_computing_publication_material 'CRYSTALS (Betteridge et al., 2003)'
_computing_structure_refinement 'CRYSTALS (Betteridge et al., 2003)'
_computing_structure_solution 'SIR92 (Altomare et al., 1994)'
_diffrn_ambient_temperature 120
_diffrn_measured_fraction_theta_full 0.992
_diffrn_measured_fraction_theta_max 0.982
_diffrn_measurement_device Area
_diffrn_measurement_device_type 'Bruker Kappa Apex2'
_diffrn_measurement_method '\f & \w scans'
_diffrn_radiation_monochromator graphite
_diffrn_radiation_type 'Mo K\a'
_diffrn_radiation_wavelength 0.71073
_diffrn_reflns_av_R_equivalents 0.037
_diffrn_reflns_limit_h_max 18
_diffrn_reflns_limit_h_min -18
_diffrn_reflns_limit_k_max 20
_diffrn_reflns_limit_k_min -14
_diffrn_reflns_limit_l_max 39
_diffrn_reflns_limit_l_min -40
_diffrn_reflns_number 42885
_diffrn_reflns_theta_full 25.040
_diffrn_reflns_theta_max 30.168
_diffrn_reflns_theta_min 4.010
_diffrn_standards_number 0
_exptl_absorpt_coefficient_mu 0.781
_exptl_absorpt_correction_T_max 0.84
_exptl_absorpt_correction_T_min 0.74
_exptl_absorpt_correction_type multi-scan
_exptl_absorpt_process_details 'SADABS (Siemens, 1996)'
_exptl_crystal_colour yellow
_exptl_crystal_density_diffrn 1.325
_exptl_crystal_description prism
_exptl_crystal_F_000 2284
_exptl_crystal_size_max 0.412
_exptl_crystal_size_mid 0.382
_exptl_crystal_size_min 0.218
_refine_diff_density_max 0.64
_refine_diff_density_min -0.83
_refine_ls_extinction_method none
_refine_ls_goodness_of_fit_ref 1.0000
_refine_ls_hydrogen_treatment constr
_refine_ls_matrix_type full
_refine_ls_number_parameters 631
_refine_ls_number_reflns 15880
_refine_ls_number_restraints 0
_refine_ls_R_factor_all 0.0551
_refine_ls_R_factor_gt 0.0359
_refine_ls_shift/su_max 0.0162038
_refine_ls_shift/su_mean 0.0027494
_refine_ls_structure_factor_coef Fsqd
_refine_ls_weighting_details
;
 Method= Modified Sheldrick 
 w=1/[\s^2^(F^2^) + ( 0.04P)^2^ + 3.25P] 
 ,where P=(max(Fo^2^,0) + 2Fc^2^)/3 
;
_refine_ls_weighting_scheme calc
_refine_ls_wR_factor_all 0.0876
_refine_ls_wR_factor_gt 0.0799
_refine_ls_wR_factor_ref 0.0876
_reflns_limit_h_max 18
_reflns_limit_h_min -18
_reflns_limit_k_max 20
_reflns_limit_k_min 0
_reflns_limit_l_max 40
_reflns_limit_l_min 0
_reflns_number_gt 11705
_reflns_number_total 15880
_reflns_threshold_expression I>2.0\s(I)
_oxford_diffrn_Wilson_B_factor 0.00
_oxford_diffrn_Wilson_scale 0.00
_oxford_refine_ls_r_factor_ref 0.0551
_oxford_refine_ls_scale 0.089937(12)
_oxford_reflns_number_all 15880
_oxford_reflns_threshold_expression_ref I>-10.0\s(I)
_oxford_structure_analysis_title 'sk_184_0m in P2(1)/c'
_cod_data_source_file ic202165z_si_002_1.cif
_cod_data_source_block 1
_cod_original_sg_symbol_Hall '-P 2ybc '
_cod_original_sg_symbol_H-M 'P 1 21/c 1 '
_cod_original_formula_sum 'C60 H69 Cu1 Mn1 N4 P4'
_cod_database_code 4328247

loop_
_symmetry_equiv_pos_as_xyz
x,y,z
-x,-y,-z
-x,y+1/2,-z+1/2
x,-y+1/2,z+1/2

loop_
_atom_site_label
_atom_site_type_symbol
_atom_site_fract_x
_atom_site_fract_y
_atom_site_fract_z
_atom_site_U_iso_or_equiv
_atom_site_occupancy
_atom_site_adp_type
_atom_site_refinement_flags_posn
Cu1 Cu 0.760458(14) 0.739434(13) 0.379033(6) 0.0118 1.0000 Uani .
Mn1 Mn 0.550069(19) 0.744367(17) 0.341891(9) 0.0154 1.0000 Uani .
P1 P 0.69433(3) 0.88971(3) 0.371759(14) 0.0138 1.0000 Uani .
P2 P 0.73016(3) 0.66818(3) 0.303254(14) 0.0142 1.0000 Uani .
P3 P 0.65302(3) 0.65530(3) 0.425283(14) 0.0135 1.0000 Uani .
P4 P 0.92953(3) 0.75189(3) 0.406662(14) 0.0133 1.0000 Uani .
N1 N 0.57196(10) 0.87884(10) 0.35679(5) 0.0162 1.0000 Uani .
N2 N 0.61384(11) 0.69967(10) 0.28442(5) 0.0169 1.0000 Uani .
N3 N 0.54033(10) 0.65398(10) 0.39541(5) 0.0170 1.0000 Uani .
N4 N 0.98830(10) 0.83122(10) 0.37682(5) 0.0178 1.0000 Uani .
C1 C 0.49773(13) 0.95307(12) 0.34889(7) 0.0205 1.0000 Uani .
C2 C 0.44184(15) 0.96826(15) 0.39266(8) 0.0317 1.0000 Uani .
C3 C 0.42245(14) 0.92708(14) 0.30713(7) 0.0285 1.0000 Uani .
C4 C 0.71492(13) 0.96475(12) 0.42362(6) 0.0186 1.0000 Uani .
C5 C 0.74718(13) 0.92659(13) 0.46725(6) 0.0217 1.0000 Uani .
C6 C 0.75258(15) 0.97873(16) 0.50813(7) 0.0320 1.0000 Uani .
C7 C 0.72511(16) 1.06942(17) 0.50609(8) 0.0371 1.0000 Uani .
C8 C 0.69373(15) 1.10924(15) 0.46291(9) 0.0357 1.0000 Uani .
C9 C 0.68905(14) 1.05763(13) 0.42193(7) 0.0264 1.0000 Uani .
C10 C 0.74872(13) 0.96146(12) 0.32751(6) 0.0190 1.0000 Uani .
C11 C 0.83129(16) 1.02003(14) 0.33830(8) 0.0314 1.0000 Uani .
C12 C 0.87308(19) 1.06912(16) 0.30294(9) 0.0419 1.0000 Uani .
C13 C 0.83282(19) 1.05980(17) 0.25670(9) 0.0427 1.0000 Uani .
C14 C 0.75298(17) 1.00043(17) 0.24527(8) 0.0379 1.0000 Uani .
C15 C 0.71076(15) 0.95170(15) 0.28052(7) 0.0277 1.0000 Uani .
C16 C 0.56302(14) 0.67461(14) 0.23816(6) 0.0262 1.0000 Uani .
C17 C 0.56901(19) 0.75307(17) 0.20334(7) 0.0408 1.0000 Uani .
C18 C 0.45290(16) 0.65117(17) 0.24393(8) 0.0402 1.0000 Uani .
C19 C 0.81182(12) 0.69739(12) 0.25666(6) 0.0168 1.0000 Uani .
C20 C 0.86810(14) 0.77792(13) 0.26211(6) 0.0210 1.0000 Uani .
C21 C 0.92000(14) 0.81226(14) 0.22598(7) 0.0255 1.0000 Uani .
C22 C 0.91650(15) 0.76674(14) 0.18332(6) 0.0259 1.0000 Uani .
C23 C 0.86034(15) 0.68678(14) 0.17691(6) 0.0261 1.0000 Uani .
C24 C 0.80934(14) 0.65176(13) 0.21331(6) 0.0226 1.0000 Uani .
C25 C 0.73400(13) 0.54213(12) 0.30275(6) 0.0174 1.0000 Uani .
C26 C 0.81356(14) 0.48816(13) 0.28936(6) 0.0229 1.0000 Uani .
C27 C 0.81138(16) 0.39330(14) 0.29405(7) 0.0295 1.0000 Uani .
C28 C 0.73117(16) 0.35098(14) 0.31294(7) 0.0303 1.0000 Uani .
C29 C 0.65224(15) 0.40319(13) 0.32659(7) 0.0256 1.0000 Uani .
C30 C 0.65296(14) 0.49748(13) 0.32145(6) 0.0212 1.0000 Uani .
C31 C 0.44844(13) 0.61559(13) 0.41307(7) 0.0216 1.0000 Uani .
C32 C 0.41841(17) 0.52564(15) 0.38846(8) 0.0353 1.0000 Uani .
C33 C 0.36136(15) 0.68452(16) 0.40525(9) 0.0391 1.0000 Uani .
C34 C 0.69868(12) 0.53849(11) 0.43958(6) 0.0157 1.0000 Uani .
C35 C 0.79227(13) 0.51213(12) 0.42485(6) 0.0187 1.0000 Uani .
C36 C 0.82805(14) 0.42338(13) 0.43122(6) 0.0226 1.0000 Uani .
C37 C 0.76987(15) 0.35863(13) 0.45172(7) 0.0245 1.0000 Uani .
C38 C 0.67679(15) 0.38328(13) 0.46640(7) 0.0255 1.0000 Uani .
C39 C 0.64205(14) 0.47277(12) 0.46105(6) 0.0216 1.0000 Uani .
C40 C 0.63211(12) 0.70015(12) 0.48386(6) 0.0164 1.0000 Uani .
C41 C 0.67117(15) 0.66298(13) 0.52679(6) 0.0254 1.0000 Uani .
C42 C 0.65385(18) 0.70504(15) 0.56906(7) 0.0335 1.0000 Uani .
C43 C 0.59745(17) 0.78451(14) 0.56883(7) 0.0326 1.0000 Uani .
C44 C 0.55792(15) 0.82204(14) 0.52669(7) 0.0277 1.0000 Uani .
C45 C 0.57473(13) 0.78057(13) 0.48469(6) 0.0216 1.0000 Uani .
C46 C 1.09756(13) 0.84604(13) 0.37460(6) 0.0219 1.0000 Uani .
C47 C 1.13669(15) 0.79739(16) 0.33271(7) 0.0322 1.0000 Uani .
C48 C 1.11833(16) 0.94847(15) 0.37170(8) 0.0318 1.0000 Uani .
C49 C 1.00828(12) 0.64931(12) 0.40361(6) 0.0166 1.0000 Uani .
C50 C 1.00085(14) 0.60093(13) 0.36151(6) 0.0236 1.0000 Uani .
C51 C 1.05670(15) 0.52172(14) 0.35688(7) 0.0280 1.0000 Uani .
C52 C 1.12044(14) 0.48919(13) 0.39438(7) 0.0271 1.0000 Uani .
C53 C 1.12852(15) 0.53624(14) 0.43644(8) 0.0319 1.0000 Uani .
C54 C 1.07300(14) 0.61579(13) 0.44103(7) 0.0250 1.0000 Uani .
C55 C 0.95666(12) 0.78232(12) 0.46871(6) 0.0164 1.0000 Uani .
C56 C 0.91836(14) 0.72724(13) 0.50261(6) 0.0237 1.0000 Uani .
C57 C 0.93647(16) 0.74850(15) 0.55021(7) 0.0311 1.0000 Uani .
C58 C 0.99397(15) 0.82474(15) 0.56442(6) 0.0277 1.0000 Uani .
C59 C 1.03100(14) 0.88089(14) 0.53113(6) 0.0250 1.0000 Uani .
C60 C 1.01203(13) 0.86019(13) 0.48351(6) 0.0206 1.0000 Uani .
H11 H 0.5308 1.0107 0.3421 0.0245 1.0000 Uiso R
H21 H 0.4891 0.9821 0.4196 0.0465 1.0000 Uiso R
H22 H 0.4067 0.9126 0.3996 0.0461 1.0000 Uiso R
H23 H 0.3938 1.0176 0.3879 0.0469 1.0000 Uiso R
H31 H 0.3909 0.8693 0.3128 0.0424 1.0000 Uiso R
H32 H 0.3676 0.9728 0.3029 0.0431 1.0000 Uiso R
H33 H 0.4543 0.9218 0.2783 0.0420 1.0000 Uiso R
H41 H 0.9497 0.8623 0.3581 0.0230 1.0000 Uiso R
H51 H 0.7649 0.8642 0.4691 0.0253 1.0000 Uiso R
H61 H 0.7750 0.9517 0.5370 0.0377 1.0000 Uiso R
H71 H 0.7285 1.1037 0.5340 0.0452 1.0000 Uiso R
H81 H 0.6764 1.1711 0.4603 0.0426 1.0000 Uiso R
H91 H 0.6696 1.0847 0.3928 0.0312 1.0000 Uiso R
H111 H 0.8579 1.0252 0.3700 0.0368 1.0000 Uiso R
H121 H 0.9283 1.1086 0.3105 0.0503 1.0000 Uiso R
H131 H 0.8598 1.0937 0.2328 0.0512 1.0000 Uiso R
H141 H 0.7264 0.9913 0.2139 0.0459 1.0000 Uiso R
H151 H 0.6559 0.9109 0.2726 0.0320 1.0000 Uiso R
H161 H 0.5965 0.6215 0.2256 0.0298 1.0000 Uiso R
H171 H 0.6393 0.7684 0.1979 0.0595 1.0000 Uiso R
H172 H 0.5383 0.8079 0.2153 0.0592 1.0000 Uiso R
H173 H 0.5333 0.7371 0.1738 0.0611 1.0000 Uiso R
H181 H 0.4491 0.5995 0.2653 0.0589 1.0000 Uiso R
H182 H 0.4152 0.6372 0.2143 0.0592 1.0000 Uiso R
H183 H 0.4201 0.7023 0.2578 0.0591 1.0000 Uiso R
H201 H 0.8698 0.8090 0.2915 0.0248 1.0000 Uiso R
H211 H 0.9569 0.8666 0.2306 0.0307 1.0000 Uiso R
H221 H 0.9514 0.7902 0.1586 0.0314 1.0000 Uiso R
H231 H 0.8574 0.6552 0.1479 0.0314 1.0000 Uiso R
H241 H 0.7723 0.5973 0.2088 0.0276 1.0000 Uiso R
H261 H 0.8701 0.5163 0.2771 0.0271 1.0000 Uiso R
H271 H 0.8648 0.3580 0.2844 0.0357 1.0000 Uiso R
H281 H 0.7301 0.2865 0.3166 0.0367 1.0000 Uiso R
H291 H 0.5995 0.3750 0.3396 0.0316 1.0000 Uiso R
H301 H 0.5992 0.5336 0.3307 0.0249 1.0000 Uiso R
H311 H 0.4599 0.6040 0.4474 0.0251 1.0000 Uiso R
H321 H 0.4069 0.5358 0.3552 0.0514 1.0000 Uiso R
H322 H 0.3579 0.5012 0.3999 0.0514 1.0000 Uiso R
H323 H 0.4731 0.4811 0.3937 0.0518 1.0000 Uiso R
H331 H 0.3784 0.7404 0.4221 0.0582 1.0000 Uiso R
H332 H 0.3511 0.6973 0.3719 0.0577 1.0000 Uiso R
H333 H 0.2991 0.6596 0.4149 0.0579 1.0000 Uiso R
H351 H 0.8305 0.5548 0.4101 0.0215 1.0000 Uiso R
H361 H 0.8915 0.4071 0.4210 0.0272 1.0000 Uiso R
H371 H 0.7934 0.2993 0.4546 0.0295 1.0000 Uiso R
H381 H 0.6377 0.3387 0.4799 0.0309 1.0000 Uiso R
H391 H 0.5802 0.4886 0.4724 0.0254 1.0000 Uiso R
H411 H 0.7107 0.6083 0.5271 0.0304 1.0000 Uiso R
H421 H 0.6803 0.6785 0.5981 0.0406 1.0000 Uiso R
H431 H 0.5870 0.8121 0.5975 0.0388 1.0000 Uiso R
H441 H 0.5198 0.8764 0.5260 0.0333 1.0000 Uiso R
H451 H 0.5488 0.8063 0.4557 0.0258 1.0000 Uiso R
H461 H 1.1321 0.8208 0.4038 0.0248 1.0000 Uiso R
H471 H 1.2072 0.8121 0.3310 0.0479 1.0000 Uiso R
H472 H 1.0981 0.8201 0.3045 0.0472 1.0000 Uiso R
H473 H 1.1290 0.7317 0.3348 0.0476 1.0000 Uiso R
H481 H 1.0821 0.9720 0.3430 0.0473 1.0000 Uiso R
H482 H 1.0963 0.9805 0.3989 0.0476 1.0000 Uiso R
H483 H 1.1906 0.9581 0.3713 0.0475 1.0000 Uiso R
H501 H 0.9578 0.6215 0.3352 0.0285 1.0000 Uiso R
H511 H 1.0508 0.4901 0.3277 0.0341 1.0000 Uiso R
H521 H 1.1573 0.4353 0.3913 0.0312 1.0000 Uiso R
H531 H 1.1720 0.5146 0.4622 0.0384 1.0000 Uiso R
H541 H 1.0794 0.6475 0.4700 0.0301 1.0000 Uiso R
H561 H 0.8802 0.6747 0.4933 0.0278 1.0000 Uiso R
H571 H 0.9105 0.7098 0.5721 0.0371 1.0000 Uiso R
H581 H 1.0081 0.8384 0.5967 0.0318 1.0000 Uiso R
H591 H 1.0685 0.9333 0.5405 0.0291 1.0000 Uiso R
H601 H 1.0369 0.9004 0.4613 0.0246 1.0000 Uiso R

loop_
_atom_site_aniso_label
_atom_site_aniso_U_11
_atom_site_aniso_U_22
_atom_site_aniso_U_33
_atom_site_aniso_U_23
_atom_site_aniso_U_13
_atom_site_aniso_U_12
Cu1 0.01148(9) 0.01139(10) 0.01255(9) 0.00021(7) 0.00154(6) -0.00015(7)
Mn1 0.01595(12) 0.01405(13) 0.01624(12) 0.00032(9) 0.00193(9) 0.00029(9)
P1 0.01441(19) 0.0111(2) 0.01604(19) 0.00005(15) 0.00163(15) 0.00042(15)
P2 0.01527(19) 0.0147(2) 0.01274(18) -0.00137(15) 0.00183(14) 0.00003(15)
P3 0.01411(19) 0.0126(2) 0.01411(18) 0.00215(15) 0.00291(14) -0.00020(15)
P4 0.01236(18) 0.0142(2) 0.01334(18) -0.00042(15) 0.00091(14) -0.00025(15)
N1 0.0137(6) 0.0131(7) 0.0214(7) 0.0001(5) -0.0003(5) 0.0016(5)
N2 0.0169(7) 0.0188(7) 0.0145(6) -0.0024(5) -0.0008(5) 0.0020(5)
N3 0.0135(6) 0.0185(7) 0.0191(7) 0.0044(5) 0.0018(5) -0.0023(5)
N4 0.0142(6) 0.0202(8) 0.0187(7) 0.0046(6) 0.0002(5) -0.0023(5)
C1 0.0174(8) 0.0120(8) 0.0320(9) 0.0028(7) 0.0021(7) 0.0024(6)
C2 0.0251(10) 0.0261(11) 0.0455(12) -0.0101(9) 0.0125(9) 0.0043(8)
C3 0.0222(9) 0.0273(11) 0.0342(10) 0.0077(8) -0.0057(8) 0.0040(8)
C4 0.0157(8) 0.0163(8) 0.0244(8) -0.0064(6) 0.0048(6) -0.0015(6)
C5 0.0169(8) 0.0264(10) 0.0221(8) -0.0059(7) 0.0040(6) -0.0043(7)
C6 0.0274(10) 0.0457(13) 0.0234(9) -0.0122(9) 0.0052(8) -0.0120(9)
C7 0.0274(10) 0.0473(14) 0.0386(12) -0.0274(10) 0.0128(9) -0.0144(9)
C8 0.0222(10) 0.0241(11) 0.0623(15) -0.0222(10) 0.0120(9) -0.0047(8)
C9 0.0217(9) 0.0176(9) 0.0398(11) -0.0074(8) 0.0020(8) 0.0001(7)
C10 0.0180(8) 0.0155(8) 0.0245(9) 0.0042(6) 0.0066(6) 0.0036(6)
C11 0.0315(11) 0.0282(11) 0.0354(11) 0.0026(9) 0.0084(8) -0.0092(8)
C12 0.0412(13) 0.0338(13) 0.0536(15) 0.0065(11) 0.0185(11) -0.0121(10)
C13 0.0453(14) 0.0404(14) 0.0464(14) 0.0231(11) 0.0251(11) 0.0086(11)
C14 0.0344(11) 0.0532(15) 0.0274(10) 0.0158(10) 0.0086(9) 0.0130(10)
C15 0.0233(9) 0.0360(12) 0.0244(9) 0.0074(8) 0.0051(7) 0.0052(8)
C16 0.0245(9) 0.0325(11) 0.0199(8) -0.0108(7) -0.0060(7) 0.0099(8)
C17 0.0471(13) 0.0577(16) 0.0167(9) 0.0041(9) -0.0011(8) 0.0252(11)
C18 0.0269(11) 0.0482(15) 0.0428(12) -0.0180(11) -0.0106(9) -0.0006(9)
C19 0.0162(8) 0.0198(9) 0.0147(7) 0.0014(6) 0.0029(6) 0.0024(6)
C20 0.0235(9) 0.0240(10) 0.0157(8) -0.0003(7) 0.0026(6) -0.0006(7)
C21 0.0277(10) 0.0244(10) 0.0245(9) 0.0026(7) 0.0037(7) -0.0024(7)
C22 0.0284(10) 0.0312(11) 0.0199(8) 0.0053(7) 0.0105(7) 0.0042(8)
C23 0.0324(10) 0.0290(11) 0.0179(8) -0.0029(7) 0.0079(7) 0.0033(8)
C24 0.0258(9) 0.0224(10) 0.0204(8) -0.0046(7) 0.0060(7) -0.0003(7)
C25 0.0197(8) 0.0169(8) 0.0151(7) -0.0030(6) -0.0011(6) 0.0011(6)
C26 0.0229(9) 0.0207(9) 0.0249(9) -0.0031(7) 0.0019(7) 0.0018(7)
C27 0.0310(10) 0.0217(10) 0.0353(11) -0.0058(8) 0.0006(8) 0.0076(8)
C28 0.0384(11) 0.0159(9) 0.0349(11) -0.0031(8) -0.0044(9) -0.0012(8)
C29 0.0280(10) 0.0204(10) 0.0277(9) -0.0005(7) -0.0013(7) -0.0072(7)
C30 0.0211(8) 0.0205(9) 0.0215(8) -0.0029(7) -0.0005(7) -0.0020(7)
C31 0.0159(8) 0.0232(9) 0.0262(9) 0.0072(7) 0.0043(7) -0.0043(7)
C32 0.0309(11) 0.0345(12) 0.0404(12) 0.0003(9) 0.0034(9) -0.0183(9)
C33 0.0148(9) 0.0426(14) 0.0605(15) 0.0226(11) 0.0062(9) -0.0004(8)
C34 0.0188(8) 0.0134(8) 0.0148(7) 0.0002(6) 0.0012(6) -0.0006(6)
C35 0.0182(8) 0.0180(9) 0.0197(8) 0.0003(6) 0.0009(6) -0.0011(6)
C36 0.0209(9) 0.0198(9) 0.0271(9) 0.0004(7) 0.0017(7) 0.0033(7)
C37 0.0318(10) 0.0153(9) 0.0261(9) 0.0013(7) 0.0004(7) 0.0050(7)
C38 0.0324(10) 0.0161(9) 0.0288(9) 0.0055(7) 0.0074(8) -0.0024(7)
C39 0.0235(9) 0.0186(9) 0.0240(9) 0.0033(7) 0.0088(7) 0.0011(7)
C40 0.0167(8) 0.0155(8) 0.0180(8) 0.0009(6) 0.0063(6) -0.0013(6)
C41 0.0372(11) 0.0210(10) 0.0183(8) 0.0010(7) 0.0046(7) 0.0056(8)
C42 0.0564(14) 0.0270(11) 0.0175(9) 0.0018(8) 0.0064(9) 0.0028(10)
C43 0.0485(13) 0.0254(11) 0.0267(10) -0.0067(8) 0.0185(9) -0.0026(9)
C44 0.0315(10) 0.0211(10) 0.0328(10) -0.0019(8) 0.0144(8) 0.0036(8)
C45 0.0223(9) 0.0200(9) 0.0232(9) 0.0017(7) 0.0062(7) 0.0032(7)
C46 0.0157(8) 0.0278(10) 0.0219(8) 0.0034(7) 0.0003(6) -0.0043(7)
C47 0.0234(10) 0.0431(13) 0.0317(11) -0.0012(9) 0.0106(8) -0.0016(9)
C48 0.0293(10) 0.0304(11) 0.0353(11) 0.0045(9) 0.0015(8) -0.0133(8)
C49 0.0139(7) 0.0162(8) 0.0197(8) 0.0005(6) 0.0026(6) 0.0003(6)
C50 0.0246(9) 0.0249(10) 0.0210(8) -0.0031(7) 0.0008(7) 0.0046(7)
C51 0.0279(10) 0.0242(10) 0.0320(10) -0.0090(8) 0.0036(8) 0.0047(8)
C52 0.0190(9) 0.0192(10) 0.0433(11) -0.0023(8) 0.0043(8) 0.0049(7)
C53 0.0282(10) 0.0270(11) 0.0384(11) 0.0008(9) -0.0072(8) 0.0103(8)
C54 0.0238(9) 0.0259(10) 0.0238(9) -0.0031(7) -0.0041(7) 0.0075(7)
C55 0.0147(7) 0.0187(9) 0.0155(7) -0.0019(6) 0.0007(6) 0.0019(6)
C56 0.0279(9) 0.0237(10) 0.0193(8) -0.0010(7) 0.0018(7) -0.0091(7)
C57 0.0399(11) 0.0369(12) 0.0170(8) 0.0013(8) 0.0054(8) -0.0134(9)
C58 0.0314(10) 0.0369(12) 0.0147(8) -0.0055(7) 0.0023(7) -0.0051(8)
C59 0.0251(9) 0.0268(10) 0.0235(9) -0.0088(7) 0.0038(7) -0.0055(7)
C60 0.0209(8) 0.0219(9) 0.0196(8) -0.0018(7) 0.0042(6) -0.0041(7)

loop_
_atom_type_symbol
_atom_type_scat_dispersion_real
_atom_type_scat_dispersion_imag
_atom_type_scat_Cromer_Mann_a1
_atom_type_scat_Cromer_Mann_b1
_atom_type_scat_Cromer_Mann_a2
_atom_type_scat_Cromer_Mann_b2
_atom_type_scat_Cromer_Mann_a3
_atom_type_scat_Cromer_Mann_b3
_atom_type_scat_Cromer_Mann_a4
_atom_type_scat_Cromer_Mann_b4
_atom_type_scat_Cromer_Mann_c
_atom_type_scat_source
C 0.0033 0.0016 2.3100 20.8439 1.0200 10.2075 1.5886 0.5687 0.8650 51.6512 0.2156 'International Tables Vol C 4.2.6.8 and 6.1.1.4'
H 0.0000 0.0000 0.4930 10.5109 0.3229 26.1257 0.1402 3.1424 0.0408 57.7998 0.0030 'International Tables Vol C 4.2.6.8 and 6.1.1.4'
N 0.0061 0.0033 12.2126 0.0057 3.1322 9.8933 2.0125 28.9975 1.1663 0.5826 -11.5290 'International Tables Vol C 4.2.6.8 and 6.1.1.4'
P 0.1023 0.0942 6.4345 1.9067 4.1791 27.1570 1.7800 0.5260 1.4908 68.1645 1.1149 'International Tables Vol C 4.2.6.8 and 6.1.1.4'
Mn 0.3368 0.7283 11.2819 5.3409 7.3573 0.3432 3.0193 17.8674 2.2441 83.7543 1.0896 'International Tables Vol C 4.2.6.8 and 6.1.1.4'
Cu 0.3201 1.2651 13.3380 3.5828 7.1676 0.2470 5.6158 11.3966 1.6735 64.8126 1.1910 'International Tables Vol C 4.2.6.8 and 6.1.1.4'

loop_
_geom_angle_atom_site_label_1
_geom_angle_atom_site_label_2
_geom_angle_atom_site_label_3
_geom_angle
_geom_angle_publ_flag
Mn1 Cu1 P1 66.979(12) yes
Mn1 Cu1 P2 66.992(14) yes
P1 Cu1 P2 107.250(16) yes
Mn1 Cu1 P3 66.941(13) yes
P1 Cu1 P3 107.056(17) yes
P2 Cu1 P3 102.713(17) yes
Mn1 Cu1 P4 173.842(14) yes
P1 Cu1 P4 107.135(19) yes
P2 Cu1 P4 114.423(17) yes
P3 Cu1 P4 117.660(18) yes
Cu1 Mn1 P1 48.093(10) yes
Cu1 Mn1 P2 48.657(11) yes
P1 Mn1 P2 81.675(17) yes
Cu1 Mn1 P3 48.269(10) yes
P1 Mn1 P3 81.271(16) yes
P2 Mn1 P3 78.883(14) yes
Cu1 Mn1 N1 80.44(4) yes
P1 Mn1 N1 32.72(4) yes
P2 Mn1 N1 109.99(4) yes
P3 Mn1 N1 102.43(4) yes
Cu1 Mn1 N2 79.96(4) yes
P1 Mn1 N2 99.13(4) yes
P2 Mn1 N2 32.52(4) yes
P3 Mn1 N2 108.50(4) yes
N1 Mn1 N2 114.89(6) yes
Cu1 Mn1 N3 80.64(4) yes
P1 Mn1 N3 109.92(4) yes
P2 Mn1 N3 98.56(4) yes
P3 Mn1 N3 32.79(4) yes
N1 Mn1 N3 119.42(6) yes
N2 Mn1 N3 117.44(6) yes
Mn1 P1 Cu1 64.928(16) yes
Cu1 P1 N1 106.24(5) yes
Mn1 P1 C4 135.04(6) yes
Cu1 P1 C4 117.29(6) yes
N1 P1 C4 109.35(8) yes
Mn1 P1 C10 120.09(6) yes
Cu1 P1 C10 115.03(6) yes
N1 P1 C10 108.57(8) yes
C4 P1 C10 100.08(8) yes
Mn1 P2 Cu1 64.350(15) yes
Cu1 P2 N2 103.95(5) yes
Mn1 P2 C19 137.41(6) yes
Cu1 P2 C19 119.46(6) yes
N2 P2 C19 107.16(7) yes
Mn1 P2 C25 113.92(6) yes
Cu1 P2 C25 116.03(5) yes
N2 P2 C25 107.63(8) yes
C19 P2 C25 101.97(8) yes
Mn1 P3 Cu1 64.790(13) yes
Cu1 P3 N3 106.23(5) yes
Mn1 P3 C34 135.05(5) yes
Cu1 P3 C34 113.69(6) yes
N3 P3 C34 111.39(7) yes
Mn1 P3 C40 118.69(6) yes
Cu1 P3 C40 118.13(6) yes
N3 P3 C40 105.41(8) yes
C34 P3 C40 101.77(8) yes
Cu1 P4 N4 111.35(5) yes
Cu1 P4 C49 117.13(5) yes
N4 P4 C49 104.37(8) yes
Cu1 P4 C55 116.27(6) yes
N4 P4 C55 105.51(8) yes
C49 P4 C55 100.76(8) yes
Mn1 N1 P1 105.41(7) yes
Mn1 N1 C1 127.31(11) yes
P1 N1 C1 126.66(12) yes
Mn1 N2 P2 106.04(7) yes
Mn1 N2 C16 128.22(11) yes
P2 N2 C16 123.71(12) yes
Mn1 N3 P3 105.13(7) yes
Mn1 N3 C31 128.35(11) yes
P3 N3 C31 124.35(11) yes
P4 N4 C46 129.19(12) yes
P4 N4 H41 114.7 no
C46 N4 H41 115.7 no
N1 C1 C2 110.61(15) yes
N1 C1 C3 108.18(15) yes
C2 C1 C3 110.11(16) yes
N1 C1 H11 111.2 no
C2 C1 H11 107.4 no
C3 C1 H11 109.3 no
C1 C2 H21 110.8 no
C1 C2 H22 109.0 no
H21 C2 H22 107.4 no
C1 C2 H23 111.1 no
H21 C2 H23 108.8 no
H22 C2 H23 109.5 no
C1 C3 H31 110.4 no
C1 C3 H32 110.1 no
H31 C3 H32 106.9 no
C1 C3 H33 112.4 no
H31 C3 H33 107.8 no
H32 C3 H33 109.1 no
P1 C4 C5 119.22(13) yes
P1 C4 C9 122.27(14) yes
C5 C4 C9 118.16(17) yes
C4 C5 C6 121.12(19) yes
C4 C5 H51 119.4 no
C6 C5 H51 119.4 no
C5 C6 C7 120.1(2) yes
C5 C6 H61 119.6 no
C7 C6 H61 120.2 no
C6 C7 C8 119.78(19) yes
C6 C7 H71 119.3 no
C8 C7 H71 120.9 no
C7 C8 C9 120.3(2) yes
C7 C8 H81 121.7 no
C9 C8 H81 118.0 no
C4 C9 C8 120.5(2) yes
C4 C9 H91 119.1 no
C8 C9 H91 120.4 no
P1 C10 C11 123.17(14) yes
P1 C10 C15 118.29(14) yes
C11 C10 C15 118.36(17) yes
C10 C11 C12 120.8(2) yes
C10 C11 H111 118.1 no
C12 C11 H111 121.1 no
C11 C12 C13 119.8(2) yes
C11 C12 H121 120.3 no
C13 C12 H121 119.9 no
C12 C13 C14 120.1(2) yes
C12 C13 H131 120.1 no
C14 C13 H131 119.7 no
C13 C14 C15 120.1(2) yes
C13 C14 H141 121.4 no
C15 C14 H141 118.4 no
C14 C15 C10 120.7(2) yes
C14 C15 H151 120.1 no
C10 C15 H151 119.2 no
N2 C16 C17 110.49(17) yes
N2 C16 C18 108.52(16) yes
C17 C16 C18 110.58(17) yes
N2 C16 H161 110.1 no
C17 C16 H161 107.7 no
C18 C16 H161 109.5 no
C16 C17 H171 112.6 no
C16 C17 H172 109.9 no
H171 C17 H172 107.4 no
C16 C17 H173 109.8 no
H171 C17 H173 108.2 no
H172 C17 H173 108.9 no
C16 C18 H181 110.6 no
C16 C18 H182 111.9 no
H181 C18 H182 109.3 no
C16 C18 H183 110.1 no
H181 C18 H183 106.9 no
H182 C18 H183 108.0 no
P2 C19 C20 117.36(13) yes
P2 C19 C24 124.14(14) yes
C20 C19 C24 117.78(16) yes
C19 C20 C21 121.37(17) yes
C19 C20 H201 117.8 no
C21 C20 H201 120.8 no
C20 C21 C22 120.23(18) yes
C20 C21 H211 119.5 no
C22 C21 H211 120.3 no
C21 C22 C23 119.48(18) yes
C21 C22 H221 120.4 no
C23 C22 H221 120.1 no
C22 C23 C24 120.29(17) yes
C22 C23 H231 120.1 no
C24 C23 H231 119.6 no
C19 C24 C23 120.84(17) yes
C19 C24 H241 119.5 no
C23 C24 H241 119.6 no
P2 C25 C26 126.03(14) yes
P2 C25 C30 116.04(13) yes
C26 C25 C30 117.68(17) yes
C25 C26 C27 120.80(19) yes
C25 C26 H261 119.8 no
C27 C26 H261 119.4 no
C26 C27 C28 120.44(19) yes
C26 C27 H271 119.8 no
C28 C27 H271 119.8 no
C27 C28 C29 119.56(19) yes
C27 C28 H281 120.5 no
C29 C28 H281 120.0 no
C28 C29 C30 120.45(19) yes
C28 C29 H291 119.5 no
C30 C29 H291 120.1 no
C25 C30 C29 121.06(18) yes
C25 C30 H301 118.1 no
C29 C30 H301 120.9 no
N3 C31 C32 110.95(16) yes
N3 C31 C33 109.51(15) yes
C32 C31 C33 110.02(17) yes
N3 C31 H311 110.7 no
C32 C31 H311 108.4 no
C33 C31 H311 107.2 no
C31 C32 H321 109.3 no
C31 C32 H322 110.6 no
H321 C32 H322 109.7 no
C31 C32 H323 110.5 no
H321 C32 H323 107.5 no
H322 C32 H323 109.2 no
C31 C33 H331 110.5 no
C31 C33 H332 107.5 no
H331 C33 H332 109.3 no
C31 C33 H333 111.2 no
H331 C33 H333 110.0 no
H332 C33 H333 108.2 no
P3 C34 C35 117.94(13) yes
P3 C34 C39 123.80(13) yes
C35 C34 C39 118.08(16) yes
C34 C35 C36 121.23(17) yes
C34 C35 H351 119.1 no
C36 C35 H351 119.6 no
C35 C36 C37 119.88(17) yes
C35 C36 H361 119.8 no
C37 C36 H361 120.3 no
C36 C37 C38 119.77(17) yes
C36 C37 H371 118.9 no
C38 C37 H371 121.3 no
C37 C38 C39 120.34(17) yes
C37 C38 H381 119.0 no
C39 C38 H381 120.6 no
C34 C39 C38 120.67(17) yes
C34 C39 H391 120.3 no
C38 C39 H391 119.0 no
P3 C40 C41 125.73(14) yes
P3 C40 C45 116.37(13) yes
C41 C40 C45 117.86(16) yes
C40 C41 C42 120.76(18) yes
C40 C41 H411 119.4 no
C42 C41 H411 119.9 no
C41 C42 C43 120.15(19) yes
C41 C42 H421 119.8 no
C43 C42 H421 120.0 no
C42 C43 C44 119.87(18) yes
C42 C43 H431 119.1 no
C44 C43 H431 121.1 no
C43 C44 C45 120.23(18) yes
C43 C44 H441 120.8 no
C45 C44 H441 119.0 no
C40 C45 C44 121.13(17) yes
C40 C45 H451 118.1 no
C44 C45 H451 120.8 no
N4 C46 C47 112.09(15) yes
N4 C46 C48 109.28(16) yes
C47 C46 C48 109.77(17) yes
N4 C46 H461 106.5 no
C47 C46 H461 109.0 no
C48 C46 H461 110.1 no
C46 C47 H471 109.8 no
C46 C47 H472 107.5 no
H471 C47 H472 108.4 no
C46 C47 H473 111.6 no
H471 C47 H473 109.5 no
H472 C47 H473 109.9 no
C46 C48 H481 108.5 no
C46 C48 H482 110.9 no
H481 C48 H482 109.9 no
C46 C48 H483 109.0 no
H481 C48 H483 110.3 no
H482 C48 H483 108.2 no
P4 C49 C50 117.73(13) yes
P4 C49 C54 124.17(13) yes
C50 C49 C54 118.07(16) yes
C49 C50 C51 120.96(17) yes
C49 C50 H501 120.7 no
C51 C50 H501 118.3 no
C50 C51 C52 120.28(18) yes
C50 C51 H511 119.4 no
C52 C51 H511 120.3 no
C51 C52 C53 119.50(18) yes
C51 C52 H521 120.1 no
C53 C52 H521 120.4 no
C52 C53 C54 120.25(18) yes
C52 C53 H531 120.0 no
C54 C53 H531 119.7 no
C49 C54 C53 120.93(17) yes
C49 C54 H541 119.7 no
C53 C54 H541 119.4 no
P4 C55 C56 118.86(13) yes
P4 C55 C60 122.61(13) yes
C56 C55 C60 118.51(15) yes
C55 C56 C57 120.66(17) yes
C55 C56 H561 119.8 no
C57 C56 H561 119.5 no
C56 C57 C58 120.14(18) yes
C56 C57 H571 118.7 no
C58 C57 H571 121.2 no
C57 C58 C59 119.83(17) yes
C57 C58 H581 120.4 no
C59 C58 H581 119.7 no
C58 C59 C60 120.04(17) yes
C58 C59 H591 120.2 no
C60 C59 H591 119.8 no
C55 C60 C59 120.79(17) yes
C55 C60 H601 120.7 no
C59 C60 H601 118.5 no

loop_
_geom_bond_atom_site_label_1
_geom_bond_atom_site_label_2
_geom_bond_distance
_geom_bond_publ_flag
Cu1 Mn1 2.8734(4) yes
Cu1 P1 2.3609(5) yes
Cu1 P2 2.3931(5) yes
Cu1 P3 2.3701(5) yes
Cu1 P4 2.2992(5) yes
Mn1 P1 2.9197(5) yes
Mn1 P2 2.9339(6) yes
Mn1 P3 2.9221(5) yes
Mn1 N1 2.0215(14) yes
Mn1 N2 2.0203(14) yes
Mn1 N3 2.0286(14) yes
P1 N1 1.6369(14) yes
P1 C4 1.8369(17) yes
P1 C10 1.8373(18) yes
P2 N2 1.6413(14) yes
P2 C19 1.8395(17) yes
P2 C25 1.8393(18) yes
P3 N3 1.6394(14) yes
P3 C34 1.8395(17) yes
P3 C40 1.8375(17) yes
P4 N4 1.6708(15) yes
P4 C49 1.8286(17) yes
P4 C55 1.8229(17) yes
N1 C1 1.463(2) yes
N2 C16 1.465(2) yes
N3 C31 1.469(2) yes
N4 C46 1.466(2) yes
N4 H41 0.835 no
C1 C2 1.525(3) yes
C1 C3 1.521(2) yes
C1 H11 0.976 no
C2 H21 0.962 no
C2 H22 0.966 no
C2 H23 0.960 no
C3 H31 0.960 no
C3 H32 0.983 no
C3 H33 0.962 no
C4 C5 1.389(2) yes
C4 C9 1.397(3) yes
C5 C6 1.387(3) yes
C5 H51 0.939 no
C6 C7 1.371(3) yes
C6 H61 0.934 no
C7 C8 1.386(3) yes
C7 H71 0.936 no
C8 C9 1.385(3) yes
C8 H81 0.932 no
C9 H91 0.932 no
C10 C11 1.395(3) yes
C10 C15 1.389(3) yes
C11 C12 1.393(3) yes
C11 H111 0.940 no
C12 C13 1.377(4) yes
C12 H121 0.937 no
C13 C14 1.378(3) yes
C13 H131 0.939 no
C14 C15 1.390(3) yes
C14 H141 0.938 no
C15 H151 0.948 no
C16 C17 1.521(3) yes
C16 C18 1.518(3) yes
C16 H161 0.976 no
C17 H171 0.981 no
C17 H172 0.973 no
C17 H173 0.952 no
C18 H181 0.973 no
C18 H182 0.958 no
C18 H183 0.965 no
C19 C20 1.390(2) yes
C19 C24 1.400(2) yes
C20 C21 1.384(3) yes
C20 H201 0.950 no
C21 C22 1.381(3) yes
C21 H211 0.932 no
C22 C23 1.384(3) yes
C22 H221 0.941 no
C23 C24 1.388(3) yes
C23 H231 0.942 no
C24 H241 0.935 no
C25 C26 1.395(2) yes
C25 C30 1.401(2) yes
C26 C27 1.391(3) yes
C26 H261 0.947 no
C27 C28 1.379(3) yes
C27 H271 0.935 no
C28 C29 1.377(3) yes
C28 H281 0.947 no
C29 C30 1.383(3) yes
C29 H291 0.917 no
C30 H301 0.941 no
C31 C32 1.522(3) yes
C31 C33 1.527(3) yes
C31 H311 0.990 no
C32 H321 0.957 no
C32 H322 0.960 no
C32 H323 0.972 no
C33 H331 0.962 no
C33 H332 0.965 no
C33 H333 0.963 no
C34 C35 1.397(2) yes
C34 C39 1.393(2) yes
C35 C36 1.384(2) yes
C35 H351 0.926 no
C36 C37 1.382(3) yes
C36 H361 0.943 no
C37 C38 1.384(3) yes
C37 H371 0.920 no
C38 C39 1.387(3) yes
C38 H381 0.935 no
C39 H391 0.936 no
C40 C41 1.390(2) yes
C40 C45 1.398(2) yes
C41 C42 1.390(3) yes
C41 H411 0.952 no
C42 C43 1.377(3) yes
C42 H421 0.948 no
C43 C44 1.374(3) yes
C43 H431 0.932 no
C44 C45 1.378(3) yes
C44 H441 0.937 no
C45 H451 0.940 no
C46 C47 1.521(3) yes
C46 C48 1.523(3) yes
C46 H461 0.980 no
C47 H471 0.960 no
C47 H472 0.967 no
C47 H473 0.965 no
C48 H481 0.967 no
C48 H482 0.974 no
C48 H483 0.965 no
C49 C50 1.386(2) yes
C49 C54 1.388(2) yes
C50 C51 1.384(3) yes
C50 H501 0.945 no
C51 C52 1.377(3) yes
C51 H511 0.947 no
C52 C53 1.375(3) yes
C52 H521 0.933 no
C53 C54 1.385(3) yes
C53 H531 0.940 no
C54 H541 0.942 no
C55 C56 1.389(2) yes
C55 C60 1.393(2) yes
C56 C57 1.388(2) yes
C56 H561 0.941 no
C57 C58 1.384(3) yes
C57 H571 0.932 no
C58 C59 1.378(3) yes
C58 H581 0.941 no
C59 C60 1.388(2) yes
C59 H591 0.935 no
C60 H601 0.944 no
